data_4328397
loop_
_publ_author_name
'Ying Yang'
'Na Zhao'
'Yile Wu'
'Hongping Zhu'
'Herbert W. Roesky'

_publ_contact_author
;
Herbert W. ROESKY
;
_publ_contact_author_address
;
Institut fuer Anorganische Chemie
Universitaet Goettingen
Tammannstrasse 4, 37077 Goettingen (Germany)
;
_publ_contact_author_email hroesky@gwdg.de
_publ_section_title
;
 Synthesis and Characterization of \b-Diketiminate Germanium(II) Compounds
;
_journal_name_full 'Inorganic Chemistry'
_journal_page_first 2425
_journal_page_last 2431
_journal_paper_doi 10.1021/ic202388d
_journal_volume 51
_journal_year 2012
_chemical_formula_sum 'C33 H44 Ge N2 S'
_chemical_formula_weight 573.35
_chemical_name_common LGe-(2-thienyl)
_space_group_IT_number 64
_symmetry_cell_setting orthorhombic
_symmetry_space_group_name_Hall '-C 2ac 2'
_symmetry_space_group_name_H-M 'C m c a'
_atom_sites_solution_hydrogens geom
_atom_sites_solution_primary direct
_atom_sites_solution_secondary difmap
_audit_creation_method SHELXL-97
_cell_angle_alpha 90.00
_cell_angle_beta 90.00
_cell_angle_gamma 90.00
_cell_formula_units_Z 8
_cell_length_a 22.3720(13)
_cell_length_b 9.3145(7)
_cell_length_c 28.869(3)
_cell_measurement_reflns_used 1767
_cell_measurement_temperature 173(2)
_cell_measurement_theta_max 28.9218
_cell_measurement_theta_min 2.7580
_cell_volume 6015.8(8)
_computing_cell_refinement 'Bruker FRAMBO'
_computing_data_collection 'Bruker FRAMBO'
_computing_data_reduction 'Bruker SAINT'
_computing_molecular_graphics 'Bruker SHELXTL'
_computing_publication_material 'Bruker SHELXTL'
_computing_structure_refinement 'SHELXL-97 (Sheldrick, 1997)'
_computing_structure_solution 'SHELXS-97 (Sheldrick, 1990)'
_diffrn_ambient_temperature 173(2)
_diffrn_detector_area_resol_mean 16.1903
_diffrn_measured_fraction_theta_full 0.993
_diffrn_measured_fraction_theta_max 0.993
_diffrn_measurement_device_type 'Xcalibur, Sapphire3, Gemini ultra'
_diffrn_measurement_method '\w scans'
_diffrn_radiation_monochromator graphite
_diffrn_radiation_source 'Enhance (Mo) X-ray Source'
_diffrn_radiation_type 'Mo K\a'
_diffrn_radiation_wavelength 0.71073
_diffrn_reflns_av_R_equivalents 0.0591
_diffrn_reflns_av_sigmaI/netI 0.0666
_diffrn_reflns_limit_h_max 24
_diffrn_reflns_limit_h_min -26
_diffrn_reflns_limit_k_max 11
_diffrn_reflns_limit_k_min -6
_diffrn_reflns_limit_l_max 34
_diffrn_reflns_limit_l_min -14
_diffrn_reflns_number 8440
_diffrn_reflns_theta_full 25.00
_diffrn_reflns_theta_max 25.00
_diffrn_reflns_theta_min 2.76
_exptl_absorpt_coefficient_mu 1.112
_exptl_absorpt_correction_T_max 0.9445
_exptl_absorpt_correction_T_min 0.5941
_exptl_absorpt_correction_type multi-scan
_exptl_absorpt_process_details SADABS
_exptl_crystal_colour 'Bright yellow'
_exptl_crystal_density_diffrn 1.266
_exptl_crystal_description Block
_exptl_crystal_F_000 2432
_exptl_crystal_size_max 0.52
_exptl_crystal_size_mid 0.40
_exptl_crystal_size_min 0.05
_refine_diff_density_max 0.867
_refine_diff_density_min -1.627
_refine_diff_density_rms 0.091
_refine_ls_extinction_method none
_refine_ls_goodness_of_fit_ref 1.080
_refine_ls_hydrogen_treatment constr
_refine_ls_matrix_type full
_refine_ls_number_parameters 192
_refine_ls_number_reflns 2709
_refine_ls_number_restraints 19
_refine_ls_restrained_S_all 1.081
_refine_ls_R_factor_all 0.1205
_refine_ls_R_factor_gt 0.0895
_refine_ls_shift/su_max 0.000
_refine_ls_shift/su_mean 0.000
_refine_ls_structure_factor_coef Fsqd
_refine_ls_weighting_details 'calc w=1/[\s^2^(Fo^2^)+(0.0497P)^2^+58.1457P] where P=(Fo^2^+2Fc^2^)/3'
_refine_ls_weighting_scheme calc
_refine_ls_wR_factor_gt 0.1778
_refine_ls_wR_factor_ref 0.1924
_reflns_number_gt 2056
_reflns_number_total 2709
_reflns_threshold_expression >2sigma(I)
_cod_data_source_file ic202388d_si_001_3.cif
_cod_data_source_block yy220_mi
_cod_database_code 4328397

loop_
_symmetry_equiv_pos_as_xyz
'x, y, z'
'-x, -y+1/2, z+1/2'
'-x, y+1/2, -z+1/2'
'x, -y, -z'
'x+1/2, y+1/2, z'
'-x+1/2, -y+1, z+1/2'
'-x+1/2, y+1, -z+1/2'
'x+1/2, -y+1/2, -z'
'-x, -y, -z'
'x, y-1/2, -z-1/2'
'x, -y-1/2, z-1/2'
'-x, y, z'
'-x+1/2, -y+1/2, -z'
'x+1/2, y, -z-1/2'
'x+1/2, -y, z-1/2'
'-x+1/2, y+1/2, z'

loop_
_atom_site_label
_atom_site_type_symbol
_atom_site_fract_x
_atom_site_fract_y
_atom_site_fract_z
_atom_site_U_iso_or_equiv
_atom_site_adp_type
_atom_site_occupancy
_atom_site_symmetry_multiplicity
_atom_site_calc_flag
_atom_site_refinement_flags
_atom_site_disorder_assembly
_atom_site_disorder_group
Ge1 Ge 0.0000 0.65565(12) 0.85384(4) 0.0508(4) Uani 1 2 d SD . .
N1 N 0.06394(18) 0.5353(5) 0.88218(15) 0.0280(10) Uani 1 1 d . . .
C1 C 0.1089(3) 0.3829(7) 0.9419(2) 0.0497(18) Uani 1 1 d . . .
H1A H 0.1382 0.4557 0.9512 0.075 Uiso 1 1 calc R . .
H1B H 0.1274 0.3165 0.9198 0.075 Uiso 1 1 calc R . .
H1C H 0.0957 0.3295 0.9693 0.075 Uiso 1 1 calc R . .
C2 C 0.0563(2) 0.4547(6) 0.91974(18) 0.0298(13) Uani 1 1 d . . .
C3 C 0.0000 0.4280(8) 0.9390(3) 0.0342(19) Uani 1 2 d S . .
H3 H 0.0000 0.3862 0.9690 0.041 Uiso 1 2 calc SR . .
C4 C 0.1219(2) 0.5464(7) 0.85989(18) 0.0332(14) Uani 1 1 d . . .
C5 C 0.1642(3) 0.6456(8) 0.8750(2) 0.0446(16) Uani 1 1 d . . .
C6 C 0.2183(3) 0.6536(9) 0.8498(2) 0.059(2) Uani 1 1 d . . .
H6 H 0.2477 0.7210 0.8592 0.071 Uiso 1 1 calc R . .
C7 C 0.2297(3) 0.5682(10) 0.8126(2) 0.064(2) Uani 1 1 d . . .
H7 H 0.2666 0.5757 0.7966 0.077 Uiso 1 1 calc R . .
C8 C 0.1880(3) 0.4728(9) 0.7987(2) 0.057(2) Uani 1 1 d . . .
H8 H 0.1965 0.4131 0.7729 0.069 Uiso 1 1 calc R . .
C9 C 0.1325(3) 0.4582(7) 0.8210(2) 0.0407(15) Uani 1 1 d . B .
C10 C 0.0873(3) 0.3516(8) 0.8028(2) 0.0520(18) Uani 1 1 d . . .
H10 H 0.0519 0.3826 0.8214 0.062 Uiso 1 1 calc R A 1
C11 C 0.0958(5) 0.2085(11) 0.8229(5) 0.123(4) Uani 1 1 d . B .
H11A H 0.0935 0.2149 0.8568 0.185 Uiso 1 1 calc R . .
H11B H 0.1351 0.1712 0.8139 0.185 Uiso 1 1 calc R . .
H11C H 0.0645 0.1439 0.8116 0.185 Uiso 1 1 calc R . .
C12 C 0.0968(13) 0.322(2) 0.7490(6) 0.073(6) Uani 0.61(4) 1 d P B 2
H12A H 0.1317 0.2599 0.7447 0.109 Uiso 0.61(4) 1 calc PR B 2
H12B H 0.1033 0.4134 0.7329 0.109 Uiso 0.61(4) 1 calc PR B 2
H12C H 0.0612 0.2748 0.7364 0.109 Uiso 0.61(4) 1 calc PR B 2
C12' C 0.0634(17) 0.381(5) 0.7556(6) 0.069(13) Uani 0.39(4) 1 d P B 1
H12D H 0.0287 0.4446 0.7579 0.104 Uiso 0.39(4) 1 calc PR B 1
H12E H 0.0513 0.2902 0.7411 0.104 Uiso 0.39(4) 1 calc PR B 1
H12F H 0.0944 0.4268 0.7368 0.104 Uiso 0.39(4) 1 calc PR B 1
C13 C 0.1549(3) 0.7434(8) 0.9160(2) 0.0532(18) Uani 1 1 d . . .
H13 H 0.1159 0.7168 0.9306 0.064 Uiso 1 1 calc R . .
C14 C 0.2040(3) 0.7254(12) 0.9529(3) 0.089(3) Uani 1 1 d . . .
H14A H 0.1935 0.7814 0.9805 0.134 Uiso 1 1 calc R . .
H14B H 0.2422 0.7596 0.9405 0.134 Uiso 1 1 calc R . .
H14C H 0.2076 0.6238 0.9613 0.134 Uiso 1 1 calc R . .
C15 C 0.1504(4) 0.8991(9) 0.9006(3) 0.091(3) Uani 1 1 d . . .
H15A H 0.1163 0.9102 0.8796 0.137 Uiso 1 1 calc R . .
H15B H 0.1872 0.9268 0.8845 0.137 Uiso 1 1 calc R . .
H15C H 0.1447 0.9607 0.9278 0.137 Uiso 1 1 calc R . .
C16 C 0.0000 0.8170(11) 0.8978(5) 0.119(7) Uani 1 2 d SD . .
C18 C 0.0000 1.0667(18) 0.9080(9) 0.186(6) Uani 1 2 d SU . .
H18 H 0.0000 1.1669 0.9018 0.224 Uiso 1 2 calc SR . .
C19 C 0.0000 1.0055(17) 0.9455(5) 0.186(6) Uani 1 2 d SU . .
H19 H 0.0000 1.0579 0.9738 0.224 Uiso 1 2 calc SRD . .
S1 S 0.0000 0.8114(4) 0.94514(19) 0.0952(13) Uani 1 2 d SU . .
C17 C 0.0000 0.9464(17) 0.8748(9) 0.186(6) Uani 1 2 d SU . .
H17 H 0.0000 0.9568 0.8421 0.223 Uiso 1 2 calc SR . .

loop_
_atom_site_aniso_label
_atom_site_aniso_U_11
_atom_site_aniso_U_22
_atom_site_aniso_U_33
_atom_site_aniso_U_23
_atom_site_aniso_U_13
_atom_site_aniso_U_12
Ge1 0.0275(5) 0.0558(7) 0.0691(7) 0.0455(6) 0.000 0.000
N1 0.027(2) 0.036(3) 0.021(2) 0.009(2) -0.0053(19) -0.002(2)
C1 0.042(4) 0.062(4) 0.045(4) 0.024(3) -0.008(3) 0.007(3)
C2 0.036(3) 0.033(3) 0.021(3) 0.003(2) -0.005(2) 0.001(3)
C3 0.040(5) 0.031(4) 0.031(5) 0.017(4) 0.000 0.000
C4 0.024(3) 0.053(4) 0.023(3) 0.015(3) -0.003(2) 0.002(3)
C5 0.034(3) 0.066(4) 0.034(3) 0.016(3) -0.005(3) -0.010(3)
C6 0.035(3) 0.092(6) 0.049(4) 0.020(4) -0.002(3) -0.019(4)
C7 0.035(4) 0.120(7) 0.037(4) 0.008(5) 0.006(3) -0.002(4)
C8 0.045(4) 0.092(6) 0.034(4) 0.004(4) 0.003(3) 0.016(4)
C9 0.032(3) 0.057(4) 0.033(3) 0.007(3) -0.005(3) 0.013(3)
C10 0.043(4) 0.060(4) 0.054(4) -0.022(4) 0.004(3) 0.011(3)
C11 0.119(9) 0.091(8) 0.160(11) 0.010(8) -0.039(9) -0.036(7)
C12 0.081(14) 0.085(11) 0.053(9) -0.020(8) -0.002(10) 0.006(9)
C12' 0.064(18) 0.12(3) 0.020(10) -0.012(12) 0.014(10) -0.028(18)
C13 0.040(4) 0.069(5) 0.050(4) -0.002(4) 0.002(3) -0.025(4)
C14 0.057(5) 0.160(9) 0.050(5) -0.003(6) -0.012(4) -0.046(6)
C15 0.102(7) 0.071(6) 0.101(8) -0.019(5) 0.011(6) -0.040(5)
C16 0.053(7) 0.051(8) 0.25(2) 0.069(12) 0.000 0.000
C18 0.277(14) 0.051(3) 0.231(14) 0.013(4) 0.000 0.000
C19 0.277(14) 0.053(2) 0.230(13) 0.012(4) 0.000 0.000
S1 0.067(2) 0.0526(19) 0.166(4) 0.001(2) 0.000 0.000
C17 0.276(14) 0.052(4) 0.230(14) 0.013(5) 0.000 0.000

loop_
_atom_type_symbol
_atom_type_description
_atom_type_scat_dispersion_real
_atom_type_scat_dispersion_imag
_atom_type_scat_source
C C 0.0033 0.0016 'International Tables Vol C Tables 4.2.6.8 and 6.1.1.4'
H H 0.0000 0.0000 'International Tables Vol C Tables 4.2.6.8 and 6.1.1.4'
N N 0.0061 0.0033 'International Tables Vol C Tables 4.2.6.8 and 6.1.1.4'
S S 0.1246 0.1234 'International Tables Vol C Tables 4.2.6.8 and 6.1.1.4'
Ge Ge 0.1547 1.8001 'International Tables Vol C Tables 4.2.6.8 and 6.1.1.4'

loop_
_geom_angle_atom_site_label_1
_geom_angle_atom_site_label_2
_geom_angle_atom_site_label_3
_geom_angle
_geom_angle_site_symmetry_1
_geom_angle_site_symmetry_3
C16 Ge1 N1 99.5(3) . .
C16 Ge1 N1 99.5(3) . 12
N1 Ge1 N1 91.7(2) . 12
C2 N1 C4 121.1(4) . .
C2 N1 Ge1 124.0(4) . .
C4 N1 Ge1 114.8(3) . .
C2 C1 H1A 109.5 . .
C2 C1 H1B 109.5 . .
H1A C1 H1B 109.5 . .
C2 C1 H1C 109.5 . .
H1A C1 H1C 109.5 . .
H1B C1 H1C 109.5 . .
N1 C2 C3 122.7(5) . .
N1 C2 C1 120.0(5) . .
C3 C2 C1 117.3(5) . .
C2 C3 C2 128.5(7) . 12
C2 C3 H3 115.8 . .
C2 C3 H3 115.8 12 .
C5 C4 C9 121.4(5) . .
C5 C4 N1 121.0(5) . .
C9 C4 N1 117.5(5) . .
C4 C5 C6 117.1(6) . .
C4 C5 C13 123.5(5) . .
C6 C5 C13 119.4(6) . .
C7 C6 C5 122.4(7) . .
C7 C6 H6 118.8 . .
C5 C6 H6 118.8 . .
C8 C7 C6 119.3(6) . .
C8 C7 H7 120.3 . .
C6 C7 H7 120.3 . .
C7 C8 C9 122.6(7) . .
C7 C8 H8 118.7 . .
C9 C8 H8 118.7 . .
C8 C9 C4 117.1(6) . .
C8 C9 C10 119.7(6) . .
C4 C9 C10 123.1(5) . .
C11 C10 C12' 125.1(18) . .
C11 C10 C9 111.9(6) . .
C12' C10 C9 116.0(12) . .
C11 C10 C12 102.3(10) . .
C12' C10 C12 35.5(13) . .
C9 C10 C12 111.3(9) . .
C11 C10 H10 98.8 . .
C12' C10 H10 98.8 . .
C9 C10 H10 98.8 . .
C12 C10 H10 132.8 . .
C10 C11 H11A 109.5 . .
C10 C11 H11B 109.5 . .
H11A C11 H11B 109.5 . .
C10 C11 H11C 109.5 . .
H11A C11 H11C 109.5 . .
H11B C11 H11C 109.5 . .
C10 C12 H12A 109.5 . .
C10 C12 H12B 109.5 . .
H12A C12 H12B 109.5 . .
C10 C12 H12C 109.5 . .
H12A C12 H12C 109.5 . .
H12B C12 H12C 109.5 . .
C10 C12' H12D 109.5 . .
C10 C12' H12E 109.5 . .
H12D C12' H12E 109.5 . .
C10 C12' H12F 109.5 . .
H12D C12' H12F 109.5 . .
H12E C12' H12F 109.5 . .
C5 C13 C15 110.9(6) . .
C5 C13 C14 112.2(7) . .
C15 C13 C14 110.7(7) . .
C5 C13 H13 107.6 . .
C15 C13 H13 107.6 . .
C14 C13 H13 107.6 . .
C13 C14 H14A 109.5 . .
C13 C14 H14B 109.5 . .
H14A C14 H14B 109.5 . .
C13 C14 H14C 109.5 . .
H14A C14 H14C 109.5 . .
H14B C14 H14C 109.5 . .
C13 C15 H15A 109.5 . .
C13 C15 H15B 109.5 . .
H15A C15 H15B 109.5 . .
C13 C15 H15C 109.5 . .
H15A C15 H15C 109.5 . .
H15B C15 H15C 109.5 . .
S1 C16 C17 121.0(12) . .
S1 C16 Ge1 128.0(8) . .
C17 C16 Ge1 111.0(13) . .
C19 C18 C17 102.8(16) . .
C19 C18 H18 128.6 . .
C17 C18 H18 128.6 . .
C18 C19 S1 117.4(17) . .
C18 C19 H19 121.3 . .
S1 C19 H19 121.3 . .
C16 S1 C19 88.2(7) . .
C16 C17 C18 111(2) . .
C16 C17 H17 124.7 . .
C18 C17 H17 124.7 . .

loop_
_geom_bond_atom_site_label_1
_geom_bond_atom_site_label_2
_geom_bond_distance
_geom_bond_site_symmetry_2
Ge1 C16 1.966(9) .
Ge1 N1 1.993(4) .
Ge1 N1 1.993(4) 12
N1 C2 1.329(7) .
N1 C4 1.451(7) .
C1 C2 1.498(8) .
C1 H1A 0.9800 .
C1 H1B 0.9800 .
C1 H1C 0.9800 .
C2 C3 1.399(6) .
C3 C2 1.399(6) 12
C3 H3 0.9500 .
C4 C5 1.394(8) .
C4 C9 1.411(8) .
C5 C6 1.413(9) .
C5 C13 1.508(9) .
C6 C7 1.360(10) .
C6 H6 0.9500 .
C7 C8 1.349(10) .
C7 H7 0.9500 .
C8 C9 1.406(9) .
C8 H8 0.9500 .
C9 C10 1.511(9) .
C10 C11 1.466(12) .
C10 C12' 1.49(3) .
C10 C12 1.59(2) .
C10 H10 1.0000 .
C11 H11A 0.9800 .
C11 H11B 0.9800 .
C11 H11C 0.9800 .
C12 H12A 0.9800 .
C12 H12B 0.9800 .
C12 H12C 0.9800 .
C12' H12D 0.9800 .
C12' H12E 0.9800 .
C12' H12F 0.9800 .
C13 C15 1.520(11) .
C13 C14 1.540(10) .
C13 H13 1.0000 .
C14 H14A 0.9800 .
C14 H14B 0.9800 .
C14 H14C 0.9800 .
C15 H15A 0.9800 .
C15 H15B 0.9800 .
C15 H15C 0.9800 .
C16 S1 1.369(14) .
C16 C17 1.38(2) .
C18 C19 1.22(2) .
C18 C17 1.48(3) .
C18 H18 0.9500 .
C19 S1 1.808(16) .
C19 H19 0.9500 .
C17 H17 0.9500 .
